data_7011695
loop_
_publ_author_name
'Ng, Chew Hee'
'Chong, Thiam Seong'
'Teoh, Siang Guan'
'Adams, Farook'
'Ng, Seik Weng'

_publ_section_title
;
 Reactions of a series of bis(??-amino acidato)copper(ii) complexes
 with formaldehyde and benzamide: aldol-type condensation versus
 Mannich aminomethylation
;
_journal_issue 17
_journal_name_full 'Journal of the Chemical Society, Dalton Transactions'
_journal_page_first 3361
_journal_paper_doi 10.1039/b202955c
_journal_year 2002
_chemical_formula_moiety '(C13 H15 N2 O4)2, Cu, 2H2O'
_chemical_formula_sum 'C26 H34 Cu N4 O10'
_chemical_formula_weight 626.11
_chemical_name_systematic
; 
? 
;
_space_group_IT_number 19
_symmetry_cell_setting orthorhombic
_symmetry_space_group_name_Hall 'P 2ac 2ab'
_symmetry_space_group_name_H-M 'P 21 21 21'
_atom_sites_solution_hydrogens geom
_atom_sites_solution_primary direct
_atom_sites_solution_secondary difmap
_audit_creation_method SHELXL-97
_cell_angle_alpha 90.00
_cell_angle_beta 90.00
_cell_angle_gamma 90.00
_cell_formula_units_Z 4
_cell_length_a 12.2944(2)
_cell_length_b 12.4471(1)
_cell_length_c 19.7477(3)
_cell_measurement_temperature 293(2)
_cell_volume 3021.98(7)
_computing_structure_refinement 'SHELXL-97 (Sheldrick, 1997)'
_computing_structure_solution 'SHELXS-97 (Sheldrick, 1997)'
_diffrn_ambient_temperature 293(2)
_diffrn_measured_fraction_theta_full 0.943
_diffrn_measured_fraction_theta_max 0.943
_diffrn_measurement_device_type 'Siemens CCD area-detector diffractometer'
_diffrn_radiation_monochromator graphite
_diffrn_radiation_source 'fine-focus sealed tube'
_diffrn_radiation_type MoK\a
_diffrn_radiation_wavelength 0.71073
_diffrn_reflns_av_R_equivalents 0.1316
_diffrn_reflns_av_sigmaI/netI 0.1280
_diffrn_reflns_limit_h_max 16
_diffrn_reflns_limit_h_min -16
_diffrn_reflns_limit_k_max 14
_diffrn_reflns_limit_k_min -16
_diffrn_reflns_limit_l_max 26
_diffrn_reflns_limit_l_min -21
_diffrn_reflns_number 21658
_diffrn_reflns_theta_full 29.17
_diffrn_reflns_theta_max 29.17
_diffrn_reflns_theta_min 1.93
_exptl_absorpt_coefficient_mu 0.781
_exptl_crystal_colour Blue
_exptl_crystal_density_diffrn 1.376
_exptl_crystal_density_method 'not measured'
_exptl_crystal_F_000 1308
_exptl_crystal_size_max 0.50
_exptl_crystal_size_mid 0.46
_exptl_crystal_size_min 0.28
_refine_diff_density_max 0.536
_refine_diff_density_min -0.759
_refine_diff_density_rms 0.162
_refine_ls_abs_structure_details 'Flack & Schwarzenbach (1998)'
_refine_ls_abs_structure_Flack -0.02(1)
_refine_ls_extinction_coef 0.0371(16)
_refine_ls_extinction_expression Fc^*^=kFc[1+0.001xFc^2^\l^3^/sin(2\q)]^-1/4^
_refine_ls_extinction_method SHELXL
_refine_ls_goodness_of_fit_ref 0.946
_refine_ls_hydrogen_treatment mixed
_refine_ls_matrix_type full
_refine_ls_number_parameters 371
_refine_ls_number_reflns 7437
_refine_ls_number_restraints 0
_refine_ls_restrained_S_all 0.946
_refine_ls_R_factor_all 0.0807
_refine_ls_R_factor_gt 0.0534
_refine_ls_shift/su_max <0.001
_refine_ls_shift/su_mean <0.001
_refine_ls_structure_factor_coef Fsqd
_refine_ls_weighting_details 'calc w=1/[\s^2^(Fo^2^)+(0.0444P)^2^] where P=(Fo^2^+2Fc^2^)/3'
_refine_ls_weighting_scheme calc
_refine_ls_wR_factor_gt 0.1233
_refine_ls_wR_factor_ref 0.1309
_reflns_number_gt 5277
_reflns_number_total 7437
_reflns_threshold_expression >2sigma(I)
_cod_data_source_file b202955c.txt
_cod_data_source_block c10m
_cod_depositor_comments
;
The following automatic conversions were performed:
'_symmetry_cell_setting' value 'Orthorhombic' changed to 'orthorhombic'
according to '/home/saulius/struct/CIF-dictionaries/cif_core.dic'
dictionary named 'cif_core.dic' version 2.4.1 from 2010-06-29.

Automatic conversion script
Id: cif_fix_enum 1527 2010-12-29 10:47:43Z saulius 
;
_cod_original_sg_symbol_H-M P212121
_cod_database_code 7011695

loop_
_symmetry_equiv_pos_as_xyz
'x, y, z'
'-x+1/2, -y, z+1/2'
'-x, y+1/2, -z+1/2'
'x+1/2, -y+1/2, -z'

loop_
_atom_site_label
_atom_site_type_symbol
_atom_site_fract_x
_atom_site_fract_y
_atom_site_fract_z
_atom_site_U_iso_or_equiv
_atom_site_adp_type
_atom_site_occupancy
_atom_site_symmetry_multiplicity
_atom_site_calc_flag
_atom_site_refinement_flags
_atom_site_disorder_assembly
_atom_site_disorder_group
Cu1 Cu 0.58870(3) 0.22686(3) 0.87708(2) 0.0393(1) Uani 1 1 d . . .
O1 O 0.4346(2) 0.2280(2) 0.8532(1) 0.050(1) Uani 1 1 d . . .
O2 O 0.2732(2) 0.2990(3) 0.8809(2) 0.072(1) Uani 1 1 d . . .
O3 O 0.5146(2) 0.5112(2) 0.9701(1) 0.049(1) Uani 1 1 d . . .
O4 O 0.5886(2) 0.0872(2) 0.9528(1) 0.055(1) Uani 1 1 d . . .
O5 O 0.7422(2) 0.2636(2) 0.8860(1) 0.052(1) Uani 1 1 d . . .
O6 O 0.9076(2) 0.2322(3) 0.8443(1) 0.062(1) Uani 1 1 d . . .
O7 O 0.6810(2) 0.1446(2) 0.6843(1) 0.048(1) Uani 1 1 d . . .
O8 O 0.4348(3) -0.0496(3) 0.7188(2) 0.088(1) Uani 1 1 d . . .
O1w O 0.3169(6) 0.2416(6) 0.7146(3) 0.172(3) Uani 1 1 d . . .
O2w O 0.1234(4) 0.3056(6) 0.7711(3) 0.181(3) Uani 1 1 d . . .
N1 N 0.5433(2) 0.3271(2) 0.9541(1) 0.036(1) Uani 1 1 d . . .
N2 N 0.5164(2) 0.1843(2) 1.0389(1) 0.042(1) Uani 1 1 d . . .
N3 N 0.6387(2) 0.1288(2) 0.7990(1) 0.036(1) Uani 1 1 d . . .
N4 N 0.4946(3) -0.0028(3) 0.8234(2) 0.050(1) Uani 1 1 d . . .
C1 C 0.3712(3) 0.2876(3) 0.8899(2) 0.045(1) Uani 1 1 d . . .
C2 C 0.4236(3) 0.3481(3) 0.9489(2) 0.039(1) Uani 1 1 d . . .
C3 C 0.4137(3) 0.4721(3) 0.9396(2) 0.046(1) Uani 1 1 d . . .
C4 C 0.3174(4) 0.5221(4) 0.9740(3) 0.075(1) Uani 1 1 d . . .
C5 C 0.5939(3) 0.4373(3) 0.9462(2) 0.044(1) Uani 1 1 d . . .
C6 C 0.5762(3) 0.2805(3) 1.0222(2) 0.041(1) Uani 1 1 d . . .
C7 C 0.5305(3) 0.0902(3) 1.0044(2) 0.044(1) Uani 1 1 d . . .
C8 C 0.4735(3) -0.0091(3) 1.0285(2) 0.049(1) Uani 1 1 d . . .
C9 C 0.3857(3) -0.0082(3) 1.0734(2) 0.057(1) Uani 1 1 d . . .
C10 C 0.3342(4) -0.1042(4) 1.0918(3) 0.075(1) Uani 1 1 d . . .
C11 C 0.3721(5) -0.2007(4) 1.0664(3) 0.083(2) Uani 1 1 d . . .
C12 C 0.4572(5) -0.2031(4) 1.0224(3) 0.078(1) Uani 1 1 d . . .
C13 C 0.5104(4) -0.1068(3) 1.0024(2) 0.061(1) Uani 1 1 d . . .
C14 C 0.8080(3) 0.2171(3) 0.8452(2) 0.043(1) Uani 1 1 d . . .
C15 C 0.7602(3) 0.1370(3) 0.7936(2) 0.039(1) Uani 1 1 d . . .
C16 C 0.7818(3) 0.1722(3) 0.7185(2) 0.045(1) Uani 1 1 d . . .
C17 C 0.8774(3) 0.1171(5) 0.6843(2) 0.075(1) Uani 1 1 d . . .
C18 C 0.5988(3) 0.1712(3) 0.7316(2) 0.043(1) Uani 1 1 d . . .
C19 C 0.6071(3) 0.0109(3) 0.8062(2) 0.049(1) Uani 1 1 d . . .
C20 C 0.4158(4) -0.0306(3) 0.7792(2) 0.052(1) Uani 1 1 d . . .
C21 C 0.3031(3) -0.0421(3) 0.8087(2) 0.055(1) Uani 1 1 d . . .
C22 C 0.2842(3) -0.0756(4) 0.8747(2) 0.068(1) Uani 1 1 d . . .
C23 C 0.1780(4) -0.0886(5) 0.8991(3) 0.088(2) Uani 1 1 d . . .
C24 C 0.0920(5) -0.0674(5) 0.8582(5) 0.112(2) Uani 1 1 d . . .
C25 C 0.1077(5) -0.0324(6) 0.7937(5) 0.134(3) Uani 1 1 d . . .
C26 C 0.2141(5) -0.0237(5) 0.7665(4) 0.111(3) Uani 1 1 d . . .
H1w1 H 0.3580 0.2397 0.7503 0.207 Uiso 1 1 d . . .
H1w2 H 0.3616 0.2597 0.6820 0.207 Uiso 1 1 d . . .
H2w1 H 0.1404 0.3317 0.8110 0.217 Uiso 1 1 d . . .
H2w2 H 0.0537 0.3174 0.7681 0.217 Uiso 1 1 d . . .
H2n H 0.4702 0.1864 1.0715 0.051 Uiso 1 1 calc R . .
H4n H 0.4761 0.0074 0.8649 0.060 Uiso 1 1 calc R . .
H2 H 0.3881 0.3271 0.9913 0.046 Uiso 1 1 calc R . .
H3 H 0.4126 0.4897 0.8912 0.055 Uiso 1 1 calc R . .
H4a H 0.3172 0.5981 0.9658 0.112 Uiso 1 1 calc R . .
H4b H 0.3216 0.5090 1.0219 0.112 Uiso 1 1 calc R . .
H4c H 0.2517 0.4910 0.9565 0.112 Uiso 1 1 calc R . .
H5a H 0.6601 0.4427 0.9726 0.052 Uiso 1 1 calc R . .
H5b H 0.6110 0.4513 0.8990 0.052 Uiso 1 1 calc R . .
H6a H 0.6533 0.2641 1.0215 0.050 Uiso 1 1 calc R . .
H6b H 0.5640 0.3339 1.0572 0.050 Uiso 1 1 calc R . .
H9 H 0.3612 0.0566 1.0912 0.068 Uiso 1 1 calc R . .
H10 H 0.2749 -0.1031 1.1210 0.089 Uiso 1 1 calc R . .
H11 H 0.3390 -0.2646 1.0794 0.099 Uiso 1 1 calc R . .
H12 H 0.4809 -0.2686 1.0053 0.093 Uiso 1 1 calc R . .
H13 H 0.5688 -0.1088 0.9724 0.074 Uiso 1 1 calc R . .
H15 H 0.7923 0.0659 0.8012 0.047 Uiso 1 1 calc R . .
H16 H 0.7922 0.2502 0.7169 0.054 Uiso 1 1 calc R . .
H17a H 0.8850 0.1440 0.6390 0.112 Uiso 1 1 calc R . .
H17b H 0.8648 0.0410 0.6829 0.112 Uiso 1 1 calc R . .
H17c H 0.9427 0.1316 0.7093 0.112 Uiso 1 1 calc R . .
H18a H 0.5304 0.1377 0.7192 0.051 Uiso 1 1 calc R . .
H18b H 0.5884 0.2484 0.7336 0.051 Uiso 1 1 calc R . .
H19a H 0.6218 -0.0259 0.7639 0.058 Uiso 1 1 calc R . .
H19b H 0.6517 -0.0219 0.8410 0.058 Uiso 1 1 calc R . .
H22 H 0.3428 -0.0896 0.9032 0.081 Uiso 1 1 calc R . .
H23 H 0.1665 -0.1116 0.9433 0.106 Uiso 1 1 calc R . .
H24 H 0.0216 -0.0770 0.8744 0.134 Uiso 1 1 calc R . .
H25 H 0.0480 -0.0139 0.7672 0.161 Uiso 1 1 calc R . .
H26 H 0.2243 -0.0060 0.7211 0.134 Uiso 1 1 calc R . .

loop_
_atom_site_aniso_label
_atom_site_aniso_U_11
_atom_site_aniso_U_22
_atom_site_aniso_U_33
_atom_site_aniso_U_23
_atom_site_aniso_U_13
_atom_site_aniso_U_12
Cu1 0.0345(2) 0.0525(2) 0.0310(2) -0.0117(2) 0.0028(2) -0.0032(2)
O1 0.040(1) 0.064(2) 0.046(1) -0.017(1) -0.005(1) -0.004(1)
O2 0.039(1) 0.099(2) 0.080(2) -0.031(2) -0.009(1) 0.001(1)
O3 0.049(1) 0.045(1) 0.052(2) -0.008(1) -0.001(1) -0.004(1)
O4 0.074(2) 0.055(2) 0.035(1) -0.002(1) 0.006(1) 0.021(2)
O5 0.036(1) 0.074(2) 0.046(1) -0.027(1) 0.003(1) -0.006(1)
O6 0.034(1) 0.104(2) 0.049(2) -0.025(1) 0.000(1) -0.008(2)
O7 0.050(1) 0.065(2) 0.030(1) -0.010(1) 0.001(1) -0.006(1)
O8 0.097(3) 0.127(3) 0.039(2) -0.011(2) 0.005(2) -0.048(2)
O1w 0.180(5) 0.191(6) 0.146(5) -0.049(4) -0.043(4) -0.028(5)
O2w 0.131(4) 0.257(8) 0.153(6) -0.023(5) -0.061(4) 0.046(5)
N1 0.032(1) 0.045(2) 0.031(1) -0.004(1) -0.003(1) 0.002(1)
N2 0.051(2) 0.046(2) 0.030(1) -0.004(1) 0.002(1) 0.004(1)
N3 0.038(1) 0.039(2) 0.030(1) -0.006(1) 0.003(1) -0.001(1)
N4 0.055(2) 0.059(2) 0.036(2) -0.010(1) 0.005(1) -0.019(2)
C1 0.036(2) 0.055(2) 0.044(2) -0.005(2) -0.002(1) -0.004(2)
C2 0.036(2) 0.047(2) 0.033(2) 0.002(1) 0.001(1) 0.001(2)
C3 0.043(2) 0.047(2) 0.047(2) 0.003(2) -0.001(2) 0.004(2)
C4 0.063(3) 0.056(3) 0.106(4) -0.013(3) 0.010(3) 0.016(2)
C5 0.040(2) 0.049(2) 0.041(2) -0.003(2) 0.000(2) -0.007(2)
C6 0.044(2) 0.052(2) 0.028(1) -0.007(1) -0.005(1) 0.004(2)
C7 0.052(2) 0.052(2) 0.029(2) -0.002(2) -0.009(2) 0.018(2)
C8 0.064(2) 0.045(2) 0.038(2) 0.001(2) -0.019(2) 0.012(2)
C9 0.066(3) 0.050(2) 0.056(2) -0.003(2) 0.001(2) 0.003(2)
C10 0.093(3) 0.061(3) 0.069(3) 0.002(2) 0.006(3) -0.010(3)
C11 0.102(4) 0.049(3) 0.097(4) 0.003(3) -0.013(3) -0.003(3)
C12 0.100(4) 0.040(2) 0.093(4) -0.011(2) -0.020(3) 0.012(2)
C13 0.074(3) 0.057(3) 0.053(3) -0.006(2) -0.013(2) 0.016(2)
C14 0.043(2) 0.057(2) 0.030(2) -0.006(2) -0.002(1) -0.001(2)
C15 0.036(2) 0.047(2) 0.034(2) -0.009(1) 0.000(1) 0.001(2)
C16 0.046(2) 0.058(2) 0.032(2) -0.009(2) 0.005(1) -0.007(2)
C17 0.056(2) 0.115(4) 0.052(3) -0.022(3) 0.016(2) 0.010(3)
C18 0.042(2) 0.051(2) 0.036(2) -0.006(1) -0.006(2) -0.001(2)
C19 0.052(2) 0.047(2) 0.047(2) -0.004(2) 0.005(2) -0.007(2)
C20 0.066(2) 0.049(2) 0.042(2) -0.003(2) 0.002(2) -0.021(2)
C21 0.053(2) 0.050(2) 0.060(3) -0.005(2) -0.003(2) -0.013(2)
C22 0.062(2) 0.092(3) 0.049(2) -0.017(2) 0.001(2) -0.027(2)
C23 0.077(3) 0.116(5) 0.073(4) -0.038(3) 0.028(3) -0.032(3)
C24 0.064(3) 0.085(4) 0.187(8) -0.018(5) 0.032(5) -0.007(3)
C25 0.060(4) 0.115(5) 0.23(1) 0.073(6) -0.035(5) -0.008(3)
C26 0.085(4) 0.113(5) 0.136(6) 0.070(4) -0.043(4) -0.029(4)

loop_
_atom_type_symbol
_atom_type_description
_atom_type_scat_dispersion_real
_atom_type_scat_dispersion_imag
_atom_type_scat_source
C C 0.0033 0.0016 'International Tables Vol C Tables 4.2.6.8 and 6.1.1.4'
H H 0.0000 0.0000 'International Tables Vol C Tables 4.2.6.8 and 6.1.1.4'
N N 0.0061 0.0033 'International Tables Vol C Tables 4.2.6.8 and 6.1.1.4'
O O 0.0106 0.0060 'International Tables Vol C Tables 4.2.6.8 and 6.1.1.4'
Cu Cu 0.3201 1.2651 'International Tables Vol C Tables 4.2.6.8 and 6.1.1.4'

loop_
_geom_angle_atom_site_label_1
_geom_angle_atom_site_label_2
_geom_angle_atom_site_label_3
_geom_angle
_geom_angle_site_symmetry_1
_geom_angle_site_symmetry_3
_geom_angle_publ_flag
O1 Cu1 O4 99.3(1) . . ?
O1 Cu1 O5 163.6(1) . . ?
O1 Cu1 N1 84.9(1) . . ?
O1 Cu1 N3 96.5(1) . . ?
O4 Cu1 O5 96.8(1) . . ?
O4 Cu1 N1 88.7(1) . . ?
O4 Cu1 N3 92.3(1) . . ?
O5 Cu1 N1 93.1(1) . . ?
O5 Cu1 N3 85.3(1) . . ?
N1 Cu1 N3 178.2(1) . . ?
C1 O1 Cu1 116.9(2) . . ?
C5 O3 C3 103.2(3) . . ?
C7 O4 Cu1 120.8(2) . . ?
C14 O5 Cu1 116.6(2) . . ?
C18 O7 C16 104.3(2) . . ?
C2 N1 C5 103.8(3) . . ?
C2 N1 C6 112.9(2) . . ?
C5 N1 C6 109.2(2) . . ?
C2 N1 Cu1 108.8(2) . . ?
C5 N1 Cu1 111.3(2) . . ?
C6 N1 Cu1 110.7(2) . . ?
C7 N2 C6 122.3(3) . . ?
C15 N3 C18 103.7(2) . . ?
C15 N3 C19 109.0(3) . . ?
C18 N3 C19 109.6(3) . . ?
C15 N3 Cu1 108.1(2) . . ?
C18 N3 Cu1 110.8(2) . . ?
C19 N3 Cu1 115.1(2) . . ?
C20 N4 C19 124.8(3) . . ?
O2 C1 O1 125.1(3) . . ?
O2 C1 C2 117.9(3) . . ?
O1 C1 C2 117.0(3) . . ?
N1 C2 C1 112.4(3) . . ?
N1 C2 C3 104.9(3) . . ?
C1 C2 C3 111.4(3) . . ?
O3 C3 C4 110.1(3) . . ?
O3 C3 C2 102.4(3) . . ?
C4 C3 C2 114.7(3) . . ?
O3 C5 N1 105.7(3) . . ?
N2 C6 N1 112.5(2) . . ?
O4 C7 N2 120.4(3) . . ?
O4 C7 C8 120.3(3) . . ?
N2 C7 C8 119.4(3) . . ?
C13 C8 C9 119.5(4) . . ?
C13 C8 C7 116.7(4) . . ?
C9 C8 C7 123.8(4) . . ?
C8 C9 C10 120.5(4) . . ?
C11 C10 C9 119.7(5) . . ?
C12 C11 C10 120.7(5) . . ?
C11 C12 C13 120.9(4) . . ?
C8 C13 C12 118.8(5) . . ?
O6 C14 O5 124.3(3) . . ?
O6 C14 C15 117.7(3) . . ?
O5 C14 C15 117.9(3) . . ?
N3 C15 C14 112.0(3) . . ?
N3 C15 C16 104.7(3) . . ?
C14 C15 C16 112.3(3) . . ?
O7 C16 C17 110.2(3) . . ?
O7 C16 C15 103.3(3) . . ?
C17 C16 C15 115.2(4) . . ?
O7 C18 N3 105.5(3) . . ?
N4 C19 N3 112.5(3) . . ?
O8 C20 N4 122.4(4) . . ?
O8 C20 C21 121.7(4) . . ?
N4 C20 C21 115.8(3) . . ?
C26 C21 C22 118.6(5) . . ?
C26 C21 C20 118.3(5) . . ?
C22 C21 C20 122.9(4) . . ?
C21 C22 C23 120.9(5) . . ?
C24 C23 C22 120.0(6) . . ?
C23 C24 C25 120.6(6) . . ?
C24 C25 C26 120.7(6) . . ?
C21 C26 C25 119.0(7) . . ?

loop_
_geom_bond_atom_site_label_1
_geom_bond_atom_site_label_2
_geom_bond_distance
_geom_bond_site_symmetry_2
_geom_bond_publ_flag
Cu1 O1 1.953(2) . ?
Cu1 N1 2.046(3) . ?
Cu1 N3 2.060(3) . ?
Cu1 O4 2.293(3) . ?
Cu1 O5 1.950(2) . ?
Cu1 O8 3.379(4) 3_656 ?
O1 C1 1.297(4) . ?
O2 C1 1.226(4) . ?
O3 C5 1.421(4) . ?
O3 C3 1.463(5) . ?
O4 C7 1.246(4) . ?
O5 C14 1.280(4) . ?
O6 C14 1.240(4) . ?
O7 C18 1.416(4) . ?
O7 C16 1.453(4) . ?
O8 C20 1.238(5) . ?
N1 C2 1.499(4) . ?
N1 C5 1.514(4) . ?
N1 C6 1.519(4) . ?
N2 C7 1.366(4) . ?
N2 C6 1.443(4) . ?
N3 C15 1.502(4) . ?
N3 C18 1.513(4) . ?
N3 C19 1.524(5) . ?
N4 C20 1.348(5) . ?
N4 C19 1.434(5) . ?
C1 C2 1.529(5) . ?
C2 C3 1.558(5) . ?
C3 C4 1.501(6) . ?
C7 C8 1.498(6) . ?
C8 C13 1.397(6) . ?
C8 C9 1.397(6) . ?
C9 C10 1.400(6) . ?
C10 C11 1.382(7) . ?
C11 C12 1.359(8) . ?
C12 C13 1.422(7) . ?
C14 C15 1.542(5) . ?
C15 C16 1.568(5) . ?
C16 C17 1.519(5) . ?
C20 C21 1.510(6) . ?
C21 C26 1.395(7) . ?
C21 C22 1.389(7) . ?
C22 C23 1.400(6) . ?
C23 C24 1.356(9) . ?
C24 C25 1.36(1) . ?
C25 C26 1.42(1) . ?

loop_
_geom_hbond_atom_site_label_D
_geom_hbond_atom_site_label_H
_geom_hbond_atom_site_label_A
_geom_hbond_distance_DH
_geom_hbond_distance_HA
_geom_hbond_distance_DA
_geom_hbond_angle_DHA
_geom_hbond_site_symmetry_A
N2 H2N O6 0.86 2.09 2.862(4) 148.6 4_457
N4 H4N O4 0.86 2.43 3.020(4) 126.2 .
